data_9017508
loop_
_publ_author_name
'Bezou, C.'
'Nonat, A.'
'Mutin, J. C.'
'Christensen, A. N.'
'Lehmann, M. S.'

_publ_section_title
;
 Of the crystal structure of gamma-CaSO4, CaSO4*0.5(H2O), and CaSO4*0.6(H2O)
 by powder diffraction methods
 Sample: SH1, X-ray diffraction
;
_journal_name_full 'Journal of Solid State Chemistry'
_journal_page_first 165
_journal_page_last 176
_journal_volume 117
_journal_year 1995
_chemical_compound_source 'Maurienne, France'
_chemical_formula_sum 'Ca2 H2 O9 S2'
_chemical_name_mineral Bassanite
_space_group_IT_number 5
_space_group_name_Hall 'I 2y'
_space_group_name_H-M_alt 'I 1 2 1'
_symmetry_space_group_name_H-M 'I 1 2 1'
_cell_angle_alpha 90
_cell_angle_beta 90.27
_cell_angle_gamma 90
_cell_formula_units_Z 6
_cell_length_a 12.0317
_cell_length_b 6.9272
_cell_length_c 12.6711
_cell_volume 1056.074
_database_code_amcsd 0013867
_exptl_crystal_density_diffrn 2.739
_cod_data_source_file inputs/fixed/downloads/17/17191.cif
_cod_data_source_block 17191
_cod_original_formula_sum 'Ca2 S2 O9 H2'
_cod_database_code 9017508

loop_
_space_group_symop_operation_xyz
x,y,z
1/2+x,1/2+y,1/2+z
-x,y,-z
1/2-x,1/2+y,1/2-z

loop_
_atom_site_label
_atom_site_fract_x
_atom_site_fract_y
_atom_site_fract_z
_atom_site_U_iso_or_equiv
_atom_site_type_symbol
_atom_site_attached_hydrogens
Ca1 0.00000 0.00300 0.50000 0.00633 Ca 0
Ca2 0.72000 0.16400 0.15800 0.00633 Ca 0
Ca3 0.26300 0.20600 0.33600 0.00507 Ca 0
Ca4 0.00000 0.00000 0.00000 0.00380 Ca 0
S2 0.00100 0.00300 0.25400 0.01013 S 0
S3 0.72400 0.17200 0.41800 0.01013 S 0
S4 0.27500 0.18300 0.08600 0.01140 S 0
O11 0.07600 0.14400 0.30900 0.01267 O 0
O12 0.06600 -0.13000 0.18600 0.01140 O 0
O21 -0.06900 0.10800 0.17600 0.01267 O 0
O22 -0.06300 -0.11100 0.33100 0.01140 O 0
O31 0.73700 0.30600 0.33000 0.01140 O 0
O32 0.63500 0.22700 0.49500 0.01267 O 0
O33 0.82400 0.15700 0.48500 0.01267 O 0
O34 0.70000 -0.01600 0.36500 0.01267 O 0
O41 0.23600 0.34900 0.14700 0.01393 O 0
O42 0.37800 0.24100 0.02800 0.00760 O 0
O43 0.19600 0.09900 0.00900 0.00887 O 0
O44 0.30000 0.04300 0.16900 0.01013 O 0
Wat2 0.04400 0.48100 0.65000 0.03166 O 2
Wat1 0.00000 0.34700 0.00000 0.02786 O 2

loop_
_cod_changelog_entry_id
_cod_changelog_entry_author
_cod_changelog_entry_date
_cod_changelog_entry_text
1
;cod-tools version 3.8.0
Id: cif_guess_AMCSD_atom_types 9574 2023-05-10 09:00:05Z saulius
;
2023-05-10T18:58:16+03:00
;Derived atom types and hydrogen counts
from atom names that follow the AMCSD naming convention
(Wat == water, O-H == hydroxyl).
;

loop_
_cod_related_entry_id
_cod_related_entry_database
_cod_related_entry_code
1 AMCSD 0013867
